data_8103728
loop_
_publ_author_name
'Mullen, D.'
'Heger, G.'
'Treutmann, W.'

_publ_section_title
;
 Refinement of the structure of thiourea. A neutron diffraction study at
 293 K
;
_journal_name_full
;
Zeitschrift fuer Kristallographie, Kristallgeometrie, Kristallphysik, 
Kristallchemie (145,1977-148,1979)
;
_journal_page_first 95
_journal_page_last 100
_journal_volume 148
_journal_year 1978
_chemical_formula_sum 'C H4 N2 S'
_chemical_name_systematic 'S C (N H2)2'
_space_group_IT_number 62
_symmetry_space_group_name_Hall '-P 2ac 2n'
_symmetry_space_group_name_H-M 'P n m a'
_cell_angle_alpha 90
_cell_angle_beta 90
_cell_angle_gamma 90
_cell_formula_units_Z 4
_cell_length_a 7.657
_cell_length_b 8.588
_cell_length_c 5.485
_cell_volume 360.684
_citation_journal_id_ASTM ZKKKAJ
_cod_data_source_file Mullen_ZKKKAJ_1978_355.cif
_cod_data_source_block C1H4N2S1
_cod_original_cell_volume 360.6844
_cod_original_formula_sum 'C1 H4 N2 S1'
_cod_database_code 8103728

loop_
_symmetry_equiv_pos_as_xyz
x,y,z
-x+1/2,-y,z+1/2
x+1/2,-y+1/2,-z+1/2
-x,y+1/2,-z
-x,-y,-z
x-1/2,y,-z-1/2
-x-1/2,y-1/2,z-1/2
x,-y-1/2,z

loop_
_atom_site_label
_atom_site_type_symbol
_atom_site_fract_x
_atom_site_fract_y
_atom_site_fract_z
_atom_site_occupancy
_atom_site_U_iso_or_equiv
N1 N-3 0.1297 0.3824 -0.2762 1 0.0
C1 C+4 0.091 0.25 -0.1639 1 0.0
H1 H+1 0.1879 0.3791 -0.4401 1 0.0
H2 H+1 0.0945 0.4857 -0.205 1 0.0
S1 S-2 -0.0085 0.25 0.1148 1 0.0
